data_1558352
loop_
_publ_author_name
'Dick, Benjamin L.'
'Patel, Ashay'
'Cohen, Seth M.'

_publ_section_title
;
 Effect of Heterocycle Content on Metal Binding Isostere Coordination
;
_journal_name_full 'Chemical Science'
_journal_paper_doi 10.1039/D0SC02717K
_journal_year 2020
_chemical_formula_moiety 'C38 H32 B N11 O Zn'
_chemical_formula_sum 'C38 H32 B N11 O Zn'
_chemical_formula_weight 734.92
_space_group_crystal_system triclinic
_space_group_IT_number 2
_space_group_name_Hall '-P 1'
_space_group_name_H-M_alt 'P -1'
_atom_sites_solution_hydrogens geom
_atom_sites_solution_primary dual
_audit_creation_date 2020-01-29
_audit_creation_method
;
Olex2 1.2-beta
(compiled 2018.05.29 svn.r3508 for OlexSys, GUI svn.r5506)
;
_audit_update_record
;
2020-04-28 deposited with the CCDC.	2020-06-17 downloaded from the CCDC.
;
_cell_angle_alpha 95.3930(10)
_cell_angle_beta 104.4230(10)
_cell_angle_gamma 100.4150(10)
_cell_formula_units_Z 2
_cell_length_a 11.4660(5)
_cell_length_b 12.2164(5)
_cell_length_c 12.9213(5)
_cell_measurement_reflns_used 9969
_cell_measurement_temperature 100.0
_cell_measurement_theta_max 26.39
_cell_measurement_theta_min 2.26
_cell_volume 1705.55(12)
_computing_cell_refinement 'SAINT v8.34A (Bruker, 2013)'
_computing_data_collection 'APEX2 v2013.6-2 (Bruker, 2013)'
_computing_data_reduction 'SAINT v8.34A (Bruker, 2013)'
_computing_molecular_graphics 'Olex2 (Dolomanov et al., 2009)'
_computing_publication_material 'Olex2 (Dolomanov et al., 2009)'
_computing_structure_refinement 'XL (Sheldrick, 2008)'
_computing_structure_solution 'ShelXT (Sheldrick, 2015)'
_diffrn_ambient_temperature 100.0
_diffrn_detector 'Bruker APEX CCD'
_diffrn_detector_area_resol_mean 8.0
_diffrn_detector_type 'CCD Area Detector'
_diffrn_measured_fraction_theta_full 0.998
_diffrn_measured_fraction_theta_max 0.998
_diffrn_measurement_device 'Kappa Four-Circle Diffractometer'
_diffrn_measurement_device_type 'Bruker X8 APEX'
_diffrn_measurement_method '\w and \f scans'
_diffrn_radiation_monochromator graphite
_diffrn_radiation_probe x-ray
_diffrn_radiation_type MoK\a
_diffrn_radiation_wavelength 0.71073
_diffrn_reflns_av_R_equivalents 0.0318
_diffrn_reflns_av_unetI/netI 0.0316
_diffrn_reflns_Laue_measured_fraction_full 0.998
_diffrn_reflns_Laue_measured_fraction_max 0.998
_diffrn_reflns_limit_h_max 14
_diffrn_reflns_limit_h_min -14
_diffrn_reflns_limit_k_max 15
_diffrn_reflns_limit_k_min -15
_diffrn_reflns_limit_l_max 11
_diffrn_reflns_limit_l_min -16
_diffrn_reflns_number 27240
_diffrn_reflns_point_group_measured_fraction_full 0.998
_diffrn_reflns_point_group_measured_fraction_max 0.998
_diffrn_reflns_theta_full 25.242
_diffrn_reflns_theta_max 26.376
_diffrn_reflns_theta_min 1.713
_diffrn_source 'sealed tube'
_diffrn_source_type fine-focus
_diffrn_standards_number 0
_exptl_absorpt_coefficient_mu 0.771
_exptl_absorpt_correction_T_max 0.4908
_exptl_absorpt_correction_T_min 0.4619
_exptl_absorpt_correction_type multi-scan
_exptl_absorpt_process_details
'SADABS-2016/2 (Bruker,2016/2) was used for absorption correction. wR2(int) was 0.0487 before and 0.0454 after correction. The Ratio of minimum to maximum transmission is 0.9403. The \l/2 correction factor is Not present.'
_exptl_crystal_colour colourless
_exptl_crystal_colour_primary colourless
_exptl_crystal_density_diffrn 1.431
_exptl_crystal_description block
_exptl_crystal_F_000 760
_exptl_crystal_recrystallization_method 'Re-crystallisation from solvent: benzene/methanol/pentane'
_exptl_crystal_size_max 0.3
_exptl_crystal_size_mid 0.2
_exptl_crystal_size_min 0.2
_refine_diff_density_max 0.397
_refine_diff_density_min -0.301
_refine_diff_density_rms 0.054
_refine_ls_extinction_method none
_refine_ls_goodness_of_fit_ref 1.044
_refine_ls_hydrogen_treatment constr
_refine_ls_matrix_type full
_refine_ls_number_parameters 472
_refine_ls_number_reflns 6963
_refine_ls_number_restraints 3
_refine_ls_restrained_S_all 1.045
_refine_ls_R_factor_all 0.0362
_refine_ls_R_factor_gt 0.0294
_refine_ls_shift/su_max 0.001
_refine_ls_shift/su_mean 0.000
_refine_ls_structure_factor_coef Fsqd
_refine_ls_weighting_details 'w=1/[\s^2^(Fo^2^)+(0.0326P)^2^+0.9313P] where P=(Fo^2^+2Fc^2^)/3'
_refine_ls_weighting_scheme calc
_refine_ls_wR_factor_gt 0.0704
_refine_ls_wR_factor_ref 0.0735
_reflns_Friedel_coverage 0.000
_reflns_number_gt 6072
_reflns_number_total 6963
_reflns_threshold_expression 'I > 2\s(I)'
_cod_data_source_file d0sc02717k2.cif
_cod_data_source_block Tp_MePh_Zn_5c
_cod_depositor_comments
;
The following automatic conversions were performed:

data item '_diffrn_radiation_probe' value 'X-ray' was changed to
'x-ray' in accordance with the
/home/data/users/saulius/crontab/automatic-downloads/rss-feeds/RSC/lib/dictionaries/cif_core.dic
dictionary named 'cif_core.dic' version 2.4.2 last updated on
2011-04-26.

Automatic conversion script
Id: cif_fix_values 7556 2019-12-06 15:28:31Z antanas 
;
_cod_database_code 1558352
_shelx_shelxl_version_number 2016/6
_shelx_space_group_comment
;
The symmetry employed for this shelxl refinement is uniquely defined
by the following loop, which should always be used as a source of
symmetry information in preference to the above space-group names.
They are only intended as comments.
;
_shelx_estimated_absorpt_t_max 0.861
_shelx_estimated_absorpt_t_min 0.802
_olex2_refinement_description
;
1. Fixed Uiso
 At 1.2 times of:
  All B(H) groups, All C(H) groups
 At 1.5 times of:
  All C(H,H,H) groups
2. Rigid body (RIGU) restrains
 N7, C31
 with sigma for 1-2 distances of 0.001 and sigma for 1-3 distances of 0.002
3.a Ternary CH refined with riding coordinates:
 B1(H1)
3.b Aromatic/amide H refined with riding coordinates:
 C26(H26), C13(H13), C10(H10), C23(H23), C3(H3), C29(H29), C28(H28), C16(H16),
 C30(H30), C8(H8), C9(H9), C27(H27), C6(H6), C37(H37), C7(H7), C20(H20),
 C34(H34), C35(H35), C17(H17), C19(H19), C36(H36), C18(H18)
3.c Idealised Me refined as rotating group:
 C21(H21A,H21B,H21C), C11(H11A,H11B,H11C), C1(H1A,H1B,H1C)
;
_olex2_submission_special_instructions 'No special instructions were received'

loop_
_space_group_symop_operation_xyz
'x, y, z'
'-x, -y, -z'

loop_
_atom_site_label
_atom_site_type_symbol
_atom_site_fract_x
_atom_site_fract_y
_atom_site_fract_z
_atom_site_U_iso_or_equiv
_atom_site_adp_type
_atom_site_occupancy
_atom_site_site_symmetry_order
_atom_site_calc_flag
_atom_site_refinement_flags_posn
_atom_site_refinement_flags_adp
_atom_site_refinement_flags_occupancy
_atom_site_disorder_assembly
_atom_site_disorder_group
Zn1 Zn 0.28945(2) 0.72155(2) 0.28565(2) 0.01074(6) Uani 1 1 d . . . . .
O1 O 0.15564(12) 0.66297(11) 0.57576(10) 0.0220(3) Uani 1 1 d . . . . .
N4 N 0.28074(12) 0.55479(11) 0.23637(11) 0.0121(3) Uani 1 1 d . . . . .
N3 N 0.39572(12) 0.53300(11) 0.24248(11) 0.0125(3) Uani 1 1 d . . . . .
N2 N 0.43290(12) 0.74345(12) 0.41803(11) 0.0130(3) Uani 1 1 d . . . . .
N5 N 0.50149(12) 0.71913(11) 0.20923(11) 0.0122(3) Uani 1 1 d . . . . .
N6 N 0.40812(12) 0.77772(11) 0.19909(11) 0.0120(3) Uani 1 1 d . . . . .
N0AA N 0.51598(12) 0.67944(12) 0.40234(11) 0.0136(3) Uani 1 1 d . . . . .
N11 N 0.15160(14) 0.67655(13) 0.46718(12) 0.0196(3) Uani 1 1 d . . . . .
N8 N 0.08045(13) 0.80637(13) 0.17480(12) 0.0187(3) Uani 1 1 d . . . . .
N9 N -0.02210(14) 0.83285(14) 0.18443(13) 0.0226(3) Uani 1 1 d . . . . .
C5 C 0.39997(15) 0.86412(14) 0.56622(14) 0.0147(4) Uani 1 1 d . . . . .
C4 C 0.46151(15) 0.78101(14) 0.52374(14) 0.0137(3) Uani 1 1 d . . . . .
C14 C 0.19826(15) 0.46158(14) 0.18199(13) 0.0129(3) Uani 1 1 d . . . . .
C25 C 0.33341(15) 0.92020(13) 0.09321(14) 0.0122(3) Uani 1 1 d . . . . .
C12 C 0.38431(16) 0.42763(14) 0.19238(14) 0.0150(4) Uani 1 1 d . . . . .
C26 C 0.27500(16) 0.92353(14) -0.01434(14) 0.0168(4) Uani 1 1 d . . . . .
H26 H 0.287749 0.874317 -0.069985 0.020 Uiso 1 1 calc R . . . .
C2 C 0.59314(15) 0.67414(15) 0.49913(14) 0.0162(4) Uani 1 1 d . . . . .
C13 C 0.26069(16) 0.38001(14) 0.15365(14) 0.0162(4) Uani 1 1 d . . . . .
H13 H 0.224855 0.306471 0.115343 0.019 Uiso 1 1 calc R . . . .
C24 C 0.41581(15) 0.84072(13) 0.12080(14) 0.0129(3) Uani 1 1 d . . . . .
C31 C 0.06200(15) 0.78229(14) 0.33323(14) 0.0157(3) Uani 1 1 d . U . . .
C10 C 0.35951(15) 0.94408(14) 0.50322(14) 0.0153(4) Uani 1 1 d . . . . .
H10 H 0.367837 0.941978 0.431768 0.018 Uiso 1 1 calc R . . . .
C23 C 0.51183(15) 0.82134(14) 0.07806(14) 0.0148(4) Uani 1 1 d . . . . .
H23 H 0.536118 0.854161 0.020861 0.018 Uiso 1 1 calc R . . . .
C3 C 0.56117(16) 0.73766(15) 0.57797(14) 0.0172(4) Uani 1 1 d . . . . .
H3 H 0.599059 0.749508 0.653541 0.021 Uiso 1 1 calc R . . . .
C29 C 0.23696(16) 1.06763(14) 0.14749(15) 0.0170(4) Uani 1 1 d . . . . .
H29 H 0.224041 1.117055 0.202869 0.020 Uiso 1 1 calc R . . . .
C15 C 0.06383(15) 0.45273(13) 0.15491(14) 0.0138(3) Uani 1 1 d . . . . .
C28 C 0.17788(16) 1.06945(14) 0.04003(15) 0.0181(4) Uani 1 1 d . . . . .
H28 H 0.123675 1.119280 0.021955 0.022 Uiso 1 1 calc R . . . .
C16 C -0.00998(16) 0.38375(14) 0.06018(14) 0.0169(4) Uani 1 1 d . . . . .
H16 H 0.026612 0.342842 0.015429 0.020 Uiso 1 1 calc R . . . .
C30 C 0.31490(15) 0.99368(14) 0.17413(14) 0.0149(4) Uani 1 1 d . . . . .
H30 H 0.355726 0.993151 0.247653 0.018 Uiso 1 1 calc R . . . .
C8 C 0.29426(17) 1.03077(15) 0.64790(15) 0.0207(4) Uani 1 1 d . . . . .
H8 H 0.257510 1.086612 0.675433 0.025 Uiso 1 1 calc R . . . .
C22 C 0.56444(15) 0.74469(14) 0.13584(14) 0.0137(3) Uani 1 1 d . . . . .
C38 C 0.08671(16) 0.73191(15) 0.61024(15) 0.0186(4) Uani 1 1 d . . . . .
C9 C 0.30730(16) 1.02649(15) 0.54419(15) 0.0185(4) Uani 1 1 d . . . . .
H9 H 0.280320 1.080354 0.500599 0.022 Uiso 1 1 calc R . . . .
C27 C 0.19819(17) 0.99842(15) -0.04072(15) 0.0192(4) Uani 1 1 d . . . . .
H27 H 0.159486 1.000946 -0.114314 0.023 Uiso 1 1 calc R . . . .
C32 C 0.08283(15) 0.75003(14) 0.44112(14) 0.0161(4) Uani 1 1 d . . . . .
C21 C 0.67230(16) 0.69597(16) 0.12531(16) 0.0203(4) Uani 1 1 d . . . . .
H21A H 0.732445 0.706796 0.196130 0.030 Uiso 1 1 calc GR . . . .
H21B H 0.710763 0.733803 0.074803 0.030 Uiso 1 1 calc GR . . . .
H21C H 0.644363 0.615373 0.098089 0.030 Uiso 1 1 calc GR . . . .
C6 C 0.38748(16) 0.86984(15) 0.67090(15) 0.0186(4) Uani 1 1 d . . . . .
H6 H 0.414862 0.816552 0.715071 0.022 Uiso 1 1 calc R . . . .
C37 C 0.06982(17) 0.74751(16) 0.71271(16) 0.0227(4) Uani 1 1 d . . . . .
H37 H 0.105449 0.708542 0.768571 0.027 Uiso 1 1 calc R . . . .
C7 C 0.33547(17) 0.95253(16) 0.71138(15) 0.0207(4) Uani 1 1 d . . . . .
H7 H 0.327995 0.955662 0.783128 0.025 Uiso 1 1 calc R . . . .
C20 C 0.00899(16) 0.51027(15) 0.22084(16) 0.0192(4) Uani 1 1 d . . . . .
H20 H 0.058011 0.554493 0.286993 0.023 Uiso 1 1 calc R . . . .
C34 C -0.03525(17) 0.86582(16) 0.54545(16) 0.0212(4) Uani 1 1 d . . . . .
H34 H -0.070426 0.905256 0.489810 0.025 Uiso 1 1 calc R . . . .
C11 C 0.49261(17) 0.37939(15) 0.18243(17) 0.0225(4) Uani 1 1 d . . . . .
H11A H 0.531654 0.417771 0.132549 0.034 Uiso 1 1 calc GR . . . .
H11B H 0.464993 0.298889 0.154697 0.034 Uiso 1 1 calc GR . . . .
H11C H 0.552164 0.389878 0.253530 0.034 Uiso 1 1 calc GR . . . .
C33 C 0.03709(16) 0.78869(15) 0.52803(15) 0.0172(4) Uani 1 1 d . . . . .
C35 C -0.05309(18) 0.88191(17) 0.64674(16) 0.0246(4) Uani 1 1 d . . . . .
H35 H -0.101189 0.934041 0.661470 0.030 Uiso 1 1 calc R . . . .
C17 C -0.13633(17) 0.37507(15) 0.03160(15) 0.0219(4) Uani 1 1 d . . . . .
H17 H -0.186392 0.326975 -0.032014 0.026 Uiso 1 1 calc R . . . .
C1 C 0.69338(17) 0.60874(17) 0.51152(16) 0.0244(4) Uani 1 1 d . . . . .
H1A H 0.656982 0.528991 0.484852 0.037 Uiso 1 1 calc GR . . . .
H1B H 0.738549 0.617480 0.587950 0.037 Uiso 1 1 calc GR . . . .
H1C H 0.750093 0.637027 0.469846 0.037 Uiso 1 1 calc GR . . . .
C19 C -0.11756(17) 0.50319(16) 0.19009(18) 0.0264(4) Uani 1 1 d . . . . .
H19 H -0.154498 0.544476 0.234226 0.032 Uiso 1 1 calc R . . . .
C36 C -0.00225(18) 0.82350(17) 0.72831(16) 0.0249(4) Uani 1 1 d . . . . .
H36 H -0.017672 0.836370 0.796858 0.030 Uiso 1 1 calc R . . . .
C18 C -0.19005(17) 0.43614(16) 0.09529(17) 0.0258(4) Uani 1 1 d . . . . .
H18 H -0.276405 0.432086 0.074053 0.031 Uiso 1 1 calc R . . . .
B1 B 0.51209(17) 0.62864(16) 0.28671(16) 0.0134(4) Uani 1 1 d . . . . .
H1 H 0.587788 0.598355 0.288122 0.016 Uiso 1 1 calc R . . . .
N7 N 0.13603(12) 0.77634(12) 0.26858(11) 0.0123(3) Uani 1 1 d . U . . .
N10 N -0.03671(14) 0.81885(13) 0.28426(13) 0.0215(3) Uani 1 1 d . . . . .

loop_
_atom_site_aniso_label
_atom_site_aniso_U_11
_atom_site_aniso_U_22
_atom_site_aniso_U_33
_atom_site_aniso_U_23
_atom_site_aniso_U_13
_atom_site_aniso_U_12
Zn1 0.00958(10) 0.01207(10) 0.01069(11) 0.00078(7) 0.00207(7) 0.00397(7)
O1 0.0257(7) 0.0221(7) 0.0197(7) 0.0063(5) 0.0059(6) 0.0079(6)
N4 0.0109(7) 0.0129(7) 0.0130(7) 0.0015(6) 0.0030(6) 0.0044(5)
N3 0.0123(7) 0.0131(7) 0.0138(7) 0.0029(6) 0.0037(6) 0.0062(6)
N2 0.0119(7) 0.0152(7) 0.0130(8) 0.0021(6) 0.0036(6) 0.0051(6)
N5 0.0100(7) 0.0133(7) 0.0137(7) 0.0010(6) 0.0033(6) 0.0043(5)
N6 0.0107(7) 0.0131(7) 0.0130(7) 0.0022(6) 0.0027(6) 0.0051(5)
N0AA 0.0112(7) 0.0168(7) 0.0132(8) 0.0030(6) 0.0015(6) 0.0062(6)
N11 0.0199(8) 0.0207(8) 0.0179(8) 0.0032(6) 0.0046(6) 0.0042(6)
N8 0.0167(7) 0.0198(8) 0.0194(8) 0.0040(6) 0.0031(6) 0.0054(6)
N9 0.0189(8) 0.0296(9) 0.0212(9) 0.0059(7) 0.0051(7) 0.0095(7)
C5 0.0121(8) 0.0152(8) 0.0139(9) -0.0009(7) 0.0006(7) 0.0008(6)
C4 0.0137(8) 0.0140(8) 0.0129(9) 0.0025(7) 0.0038(7) 0.0007(6)
C14 0.0155(8) 0.0130(8) 0.0094(8) 0.0030(7) 0.0026(7) 0.0016(6)
C25 0.0113(8) 0.0101(8) 0.0152(9) 0.0039(7) 0.0041(7) 0.0006(6)
C12 0.0208(9) 0.0121(8) 0.0145(9) 0.0038(7) 0.0060(7) 0.0068(7)
C26 0.0216(9) 0.0135(8) 0.0149(9) 0.0016(7) 0.0055(7) 0.0027(7)
C2 0.0139(8) 0.0177(9) 0.0161(9) 0.0050(7) 0.0008(7) 0.0042(7)
C13 0.0216(9) 0.0112(8) 0.0162(9) 0.0006(7) 0.0062(7) 0.0034(7)
C24 0.0135(8) 0.0110(8) 0.0124(9) -0.0001(7) 0.0021(7) 0.0006(6)
C31 0.0136(8) 0.0157(8) 0.0172(9) 0.0002(7) 0.0040(7) 0.0030(7)
C10 0.0143(8) 0.0182(9) 0.0111(9) 0.0003(7) 0.0019(7) 0.0005(7)
C23 0.0166(8) 0.0154(8) 0.0133(9) 0.0017(7) 0.0064(7) 0.0026(7)
C3 0.0175(9) 0.0210(9) 0.0115(9) 0.0046(7) 0.0003(7) 0.0040(7)
C29 0.0185(9) 0.0138(8) 0.0197(10) 0.0008(7) 0.0070(7) 0.0041(7)
C15 0.0150(8) 0.0095(8) 0.0154(9) 0.0040(7) 0.0021(7) 0.0002(6)
C28 0.0179(9) 0.0123(8) 0.0230(10) 0.0040(7) 0.0016(8) 0.0053(7)
C16 0.0216(9) 0.0150(8) 0.0133(9) 0.0042(7) 0.0053(7) -0.0003(7)
C30 0.0162(8) 0.0149(8) 0.0123(9) 0.0021(7) 0.0026(7) 0.0017(7)
C8 0.0191(9) 0.0174(9) 0.0237(10) -0.0045(8) 0.0066(8) 0.0021(7)
C22 0.0120(8) 0.0143(8) 0.0138(9) -0.0008(7) 0.0035(7) 0.0016(6)
C38 0.0196(9) 0.0168(9) 0.0192(10) 0.0016(7) 0.0057(7) 0.0028(7)
C9 0.0170(9) 0.0165(9) 0.0207(10) 0.0016(7) 0.0034(7) 0.0027(7)
C27 0.0225(9) 0.0169(9) 0.0150(9) 0.0050(7) -0.0015(7) 0.0039(7)
C32 0.0131(8) 0.0158(8) 0.0177(9) -0.0003(7) 0.0029(7) 0.0019(7)
C21 0.0173(9) 0.0246(10) 0.0243(10) 0.0062(8) 0.0107(8) 0.0097(8)
C6 0.0189(9) 0.0207(9) 0.0150(9) 0.0033(7) 0.0028(7) 0.0037(7)
C37 0.0237(10) 0.0222(10) 0.0200(10) 0.0055(8) 0.0051(8) -0.0010(8)
C7 0.0241(10) 0.0238(10) 0.0132(9) -0.0020(8) 0.0073(8) 0.0014(8)
C20 0.0184(9) 0.0141(9) 0.0227(10) -0.0012(7) 0.0039(8) 0.0013(7)
C34 0.0203(9) 0.0218(9) 0.0220(10) 0.0034(8) 0.0059(8) 0.0056(7)
C11 0.0243(10) 0.0178(9) 0.0303(11) 0.0034(8) 0.0120(8) 0.0105(8)
C33 0.0160(8) 0.0186(9) 0.0156(9) 0.0018(7) 0.0043(7) 0.0004(7)
C35 0.0248(10) 0.0251(10) 0.0253(11) -0.0004(8) 0.0100(8) 0.0062(8)
C17 0.0223(9) 0.0191(9) 0.0176(10) 0.0075(8) -0.0025(8) -0.0039(7)
C1 0.0213(9) 0.0308(11) 0.0208(10) 0.0037(8) -0.0013(8) 0.0145(8)
C19 0.0200(10) 0.0206(10) 0.0400(13) 0.0003(9) 0.0107(9) 0.0066(8)
C36 0.0271(10) 0.0289(10) 0.0175(10) -0.0013(8) 0.0105(8) -0.0008(8)
C18 0.0141(9) 0.0246(10) 0.0360(12) 0.0099(9) 0.0007(8) 0.0031(8)
B1 0.0113(9) 0.0151(9) 0.0148(10) 0.0022(8) 0.0028(8) 0.0063(7)
N7 0.0087(6) 0.0163(7) 0.0103(7) -0.0010(6) 0.0025(5) 0.0006(5)
N10 0.0188(8) 0.0276(9) 0.0205(9) 0.0046(7) 0.0057(7) 0.0099(7)

loop_
_atom_type_symbol
_atom_type_description
_atom_type_scat_dispersion_real
_atom_type_scat_dispersion_imag
_atom_type_scat_source
C C 0.0033 0.0016 'International Tables Vol C Tables 4.2.6.8 and 6.1.1.4'
H H 0.0000 0.0000 'International Tables Vol C Tables 4.2.6.8 and 6.1.1.4'
B B 0.0013 0.0007 'International Tables Vol C Tables 4.2.6.8 and 6.1.1.4'
N N 0.0061 0.0033 'International Tables Vol C Tables 4.2.6.8 and 6.1.1.4'
O O 0.0106 0.0060 'International Tables Vol C Tables 4.2.6.8 and 6.1.1.4'
Zn Zn 0.2839 1.4301 'International Tables Vol C Tables 4.2.6.8 and 6.1.1.4'

loop_
_geom_angle_atom_site_label_1
_geom_angle_atom_site_label_2
_geom_angle_atom_site_label_3
_geom_angle
_geom_angle_site_symmetry_1
_geom_angle_site_symmetry_3
_geom_angle_publ_flag
N2 Zn1 N4 97.52(5) . . ?
N2 Zn1 N6 89.51(6) . . ?
N6 Zn1 N4 94.02(5) . . ?
N7 Zn1 N4 119.27(6) . . ?
N7 Zn1 N2 128.64(6) . . ?
N7 Zn1 N6 119.48(6) . . ?
C38 O1 N11 107.51(13) . . ?
N3 N4 Zn1 111.84(10) . . ?
C14 N4 Zn1 140.13(11) . . ?
C14 N4 N3 106.71(13) . . ?
N4 N3 B1 120.12(13) . . ?
C12 N3 N4 109.70(13) . . ?
C12 N3 B1 129.54(14) . . ?
N0AA N2 Zn1 111.25(10) . . ?
C4 N2 Zn1 139.20(11) . . ?
C4 N2 N0AA 107.52(13) . . ?
N6 N5 B1 120.52(13) . . ?
C22 N5 N6 109.39(13) . . ?
C22 N5 B1 129.66(14) . . ?
N5 N6 Zn1 111.60(10) . . ?
C24 N6 Zn1 140.27(11) . . ?
C24 N6 N5 106.93(13) . . ?
N2 N0AA B1 120.31(13) . . ?
C2 N0AA N2 109.23(14) . . ?
C2 N0AA B1 130.45(14) . . ?
C32 N11 O1 106.65(14) . . ?
N9 N8 N7 107.65(14) . . ?
N8 N9 N10 110.42(14) . . ?
C10 C5 C4 119.92(16) . . ?
C6 C5 C4 121.54(16) . . ?
C6 C5 C10 118.42(16) . . ?
N2 C4 C5 121.25(15) . . ?
N2 C4 C3 109.22(15) . . ?
C3 C4 C5 129.25(16) . . ?
N4 C14 C13 109.39(15) . . ?
N4 C14 C15 123.44(15) . . ?
C13 C14 C15 127.13(15) . . ?
C26 C25 C24 120.11(15) . . ?
C26 C25 C30 119.28(15) . . ?
C30 C25 C24 120.61(15) . . ?
N3 C12 C13 107.95(14) . . ?
N3 C12 C11 122.88(16) . . ?
C13 C12 C11 129.15(16) . . ?
C25 C26 H26 119.8 . . ?
C27 C26 C25 120.34(16) . . ?
C27 C26 H26 119.8 . . ?
N0AA C2 C3 107.89(15) . . ?
N0AA C2 C1 123.16(16) . . ?
C3 C2 C1 128.95(16) . . ?
C14 C13 H13 126.9 . . ?
C12 C13 C14 106.24(15) . . ?
C12 C13 H13 126.9 . . ?
N6 C24 C25 121.29(15) . . ?
N6 C24 C23 109.77(15) . . ?
C23 C24 C25 128.89(16) . . ?
N7 C31 C32 125.63(15) . . ?
N10 C31 C32 123.92(16) . . ?
N10 C31 N7 110.42(16) . . ?
C5 C10 H10 119.7 . . ?
C9 C10 C5 120.59(17) . . ?
C9 C10 H10 119.7 . . ?
C24 C23 H23 127.0 . . ?
C22 C23 C24 106.02(15) . . ?
C22 C23 H23 127.0 . . ?
C4 C3 H3 127.0 . . ?
C2 C3 C4 106.09(16) . . ?
C2 C3 H3 127.0 . . ?
C28 C29 H29 119.9 . . ?
C28 C29 C30 120.14(16) . . ?
C30 C29 H29 119.9 . . ?
C16 C15 C14 118.64(16) . . ?
C20 C15 C14 121.92(16) . . ?
C20 C15 C16 119.44(16) . . ?
C29 C28 H28 120.1 . . ?
C27 C28 C29 119.84(16) . . ?
C27 C28 H28 120.1 . . ?
C15 C16 H16 120.0 . . ?
C17 C16 C15 120.04(17) . . ?
C17 C16 H16 120.0 . . ?
C25 C30 H30 119.9 . . ?
C29 C30 C25 120.20(16) . . ?
C29 C30 H30 119.9 . . ?
C9 C8 H8 120.4 . . ?
C9 C8 C7 119.24(17) . . ?
C7 C8 H8 120.4 . . ?
N5 C22 C23 107.86(14) . . ?
N5 C22 C21 123.29(15) . . ?
C23 C22 C21 128.85(16) . . ?
O1 C38 C37 126.49(17) . . ?
O1 C38 C33 110.23(16) . . ?
C33 C38 C37 123.25(17) . . ?
C10 C9 H9 119.7 . . ?
C8 C9 C10 120.52(17) . . ?
C8 C9 H9 119.7 . . ?
C26 C27 H27 119.9 . . ?
C28 C27 C26 120.18(17) . . ?
C28 C27 H27 119.9 . . ?
N11 C32 C31 119.52(16) . . ?
N11 C32 C33 112.20(16) . . ?
C33 C32 C31 128.28(16) . . ?
C22 C21 H21A 109.5 . . ?
C22 C21 H21B 109.5 . . ?
C22 C21 H21C 109.5 . . ?
H21A C21 H21B 109.5 . . ?
H21A C21 H21C 109.5 . . ?
H21B C21 H21C 109.5 . . ?
C5 C6 H6 119.7 . . ?
C7 C6 C5 120.67(17) . . ?
C7 C6 H6 119.7 . . ?
C38 C37 H37 122.2 . . ?
C36 C37 C38 115.61(18) . . ?
C36 C37 H37 122.2 . . ?
C8 C7 H7 119.7 . . ?
C6 C7 C8 120.54(17) . . ?
C6 C7 H7 119.7 . . ?
C15 C20 H20 120.0 . . ?
C15 C20 C19 120.04(17) . . ?
C19 C20 H20 120.0 . . ?
C33 C34 H34 121.5 . . ?
C35 C34 H34 121.5 . . ?
C35 C34 C33 117.02(17) . . ?
C12 C11 H11A 109.5 . . ?
C12 C11 H11B 109.5 . . ?
C12 C11 H11C 109.5 . . ?
H11A C11 H11B 109.5 . . ?
H11A C11 H11C 109.5 . . ?
H11B C11 H11C 109.5 . . ?
C38 C33 C32 103.41(15) . . ?
C38 C33 C34 120.35(17) . . ?
C34 C33 C32 136.20(17) . . ?
C34 C35 H35 119.2 . . ?
C34 C35 C36 121.57(18) . . ?
C36 C35 H35 119.2 . . ?
C16 C17 H17 119.8 . . ?
C18 C17 C16 120.31(18) . . ?
C18 C17 H17 119.8 . . ?
C2 C1 H1A 109.5 . . ?
C2 C1 H1B 109.5 . . ?
C2 C1 H1C 109.5 . . ?
H1A C1 H1B 109.5 . . ?
H1A C1 H1C 109.5 . . ?
H1B C1 H1C 109.5 . . ?
C20 C19 H19 119.9 . . ?
C18 C19 C20 120.25(18) . . ?
C18 C19 H19 119.9 . . ?
C37 C36 C35 122.19(18) . . ?
C37 C36 H36 118.9 . . ?
C35 C36 H36 118.9 . . ?
C17 C18 C19 119.84(17) . . ?
C17 C18 H18 120.1 . . ?
C19 C18 H18 120.1 . . ?
N3 B1 N5 107.24(13) . . ?
N3 B1 H1 110.0 . . ?
N5 B1 H1 110.0 . . ?
N0AA B1 N3 108.92(14) . . ?
N0AA B1 N5 110.60(13) . . ?
N0AA B1 H1 110.0 . . ?
N8 N7 Zn1 120.81(11) . . ?
C31 N7 Zn1 131.87(12) . . ?
C31 N7 N8 107.03(14) . . ?
C31 N10 N9 104.45(14) . . ?

loop_
_geom_bond_atom_site_label_1
_geom_bond_atom_site_label_2
_geom_bond_distance
_geom_bond_site_symmetry_2
_geom_bond_publ_flag
Zn1 N4 2.0534(14) . ?
Zn1 N2 2.0140(14) . ?
Zn1 N6 2.0342(14) . ?
Zn1 N7 1.9625(13) . ?
O1 N11 1.419(2) . ?
O1 C38 1.370(2) . ?
N4 N3 1.3762(18) . ?
N4 C14 1.347(2) . ?
N3 C12 1.354(2) . ?
N3 B1 1.550(2) . ?
N2 N0AA 1.3769(18) . ?
N2 C4 1.337(2) . ?
N5 N6 1.3786(18) . ?
N5 C22 1.354(2) . ?
N5 B1 1.561(2) . ?
N6 C24 1.338(2) . ?
N0AA C2 1.355(2) . ?
N0AA B1 1.550(2) . ?
N11 C32 1.312(2) . ?
N8 N9 1.306(2) . ?
N8 N7 1.339(2) . ?
N9 N10 1.364(2) . ?
C5 C4 1.475(2) . ?
C5 C10 1.399(2) . ?
C5 C6 1.392(3) . ?
C4 C3 1.402(2) . ?
C14 C13 1.400(2) . ?
C14 C15 1.474(2) . ?
C25 C26 1.392(2) . ?
C25 C24 1.480(2) . ?
C25 C30 1.395(2) . ?
C12 C13 1.375(2) . ?
C12 C11 1.495(2) . ?
C26 H26 0.9500 . ?
C26 C27 1.389(2) . ?
C2 C3 1.384(3) . ?
C2 C1 1.500(2) . ?
C13 H13 0.9500 . ?
C24 C23 1.395(2) . ?
C31 C32 1.458(3) . ?
C31 N7 1.337(2) . ?
C31 N10 1.327(2) . ?
C10 H10 0.9500 . ?
C10 C9 1.388(2) . ?
C23 H23 0.9500 . ?
C23 C22 1.382(2) . ?
C3 H3 0.9500 . ?
C29 H29 0.9500 . ?
C29 C28 1.389(3) . ?
C29 C30 1.389(2) . ?
C15 C16 1.399(2) . ?
C15 C20 1.389(2) . ?
C28 H28 0.9500 . ?
C28 C27 1.386(3) . ?
C16 H16 0.9500 . ?
C16 C17 1.385(3) . ?
C30 H30 0.9500 . ?
C8 H8 0.9500 . ?
C8 C9 1.382(3) . ?
C8 C7 1.388(3) . ?
C22 C21 1.496(2) . ?
C38 C37 1.386(3) . ?
C38 C33 1.383(3) . ?
C9 H9 0.9500 . ?
C27 H27 0.9500 . ?
C32 C33 1.429(2) . ?
C21 H21A 0.9800 . ?
C21 H21B 0.9800 . ?
C21 H21C 0.9800 . ?
C6 H6 0.9500 . ?
C6 C7 1.387(3) . ?
C37 H37 0.9500 . ?
C37 C36 1.382(3) . ?
C7 H7 0.9500 . ?
C20 H20 0.9500 . ?
C20 C19 1.390(3) . ?
C34 H34 0.9500 . ?
C34 C33 1.401(2) . ?
C34 C35 1.376(3) . ?
C11 H11A 0.9800 . ?
C11 H11B 0.9800 . ?
C11 H11C 0.9800 . ?
C35 H35 0.9500 . ?
C35 C36 1.395(3) . ?
C17 H17 0.9500 . ?
C17 C18 1.384(3) . ?
C1 H1A 0.9800 . ?
C1 H1B 0.9800 . ?
C1 H1C 0.9800 . ?
C19 H19 0.9500 . ?
C19 C18 1.386(3) . ?
C36 H36 0.9500 . ?
C18 H18 0.9500 . ?
B1 H1 1.0000 . ?
